data_2206604
loop_
_publ_author_name
'Zhu, Gang'
'Liu, Yu-Ying'
'Wang, Gang'
'Tang, Zong-Xun'

_publ_section_title
;
 Diaquabis(1,10-phenanthroline-\k^2^<i>N</i>,<i>N</i>')zinc(II)
 pentafluorooxoniobate(V)
;
_journal_coeditor_code XU6024
_journal_issue 8
_journal_name_full 'Acta Crystallographica Section E'
_journal_page_first m1566
_journal_page_last m1567
_journal_paper_doi 10.1107/S1600536805020854
_journal_volume 61
_journal_year 2005
_chemical_formula_iupac '[Zn (C12 H8 N2)2 (H2 O1)2] [Nb F5 O1]'
_chemical_formula_moiety 'C24 H20 N4 O2 Zn, F5 Nb O'
_chemical_formula_sum 'C24 H20 F5 N4 Nb O3 Zn'
_chemical_formula_weight 665.72
_chemical_name_systematic
;
Diaquabis(1,10-phenanthroline-\k^2^N,N')zinc(II) pentafluorooxoniobate
;
_space_group_IT_number 2
_symmetry_cell_setting triclinic
_symmetry_space_group_name_Hall '-P 1'
_symmetry_space_group_name_H-M 'P -1'
_atom_sites_solution_hydrogens geom
_atom_sites_solution_primary direct
_atom_sites_solution_secondary difmap
_cell_angle_alpha 73.486(2)
_cell_angle_beta 72.134(2)
_cell_angle_gamma 81.704(2)
_cell_formula_units_Z 2
_cell_length_a 9.4833(2)
_cell_length_b 11.1136(3)
_cell_length_c 13.0749(3)
_cell_measurement_reflns_used 2965
_cell_measurement_temperature 273(2)
_cell_measurement_theta_max 25.7
_cell_measurement_theta_min 2.9
_cell_volume 1254.99(5)
_computing_cell_refinement SMART
_computing_data_collection 'SMART (Bruker, 2002)'
_computing_data_reduction 'SAINT (Bruker, 2002)'
_computing_molecular_graphics 'SHELXTL (Siemens, 1995)'
_computing_publication_material SHELXTL
_computing_structure_refinement 'SHELXL97 (Sheldrick, 1997)'
_computing_structure_solution 'SHELXS97 (Sheldrick, 1990)'
_diffrn_ambient_temperature 273(2)
_diffrn_measured_fraction_theta_full 0.98
_diffrn_measured_fraction_theta_max 0.98
_diffrn_measurement_device_type 'Bruker SMART CCD area-detector'
_diffrn_measurement_method '\f and \w'
_diffrn_radiation_monochromator graphite
_diffrn_radiation_source 'fine-focus sealed tube'
_diffrn_radiation_type MoK\a
_diffrn_radiation_wavelength 0.71073
_diffrn_reflns_av_R_equivalents 0.0203
_diffrn_reflns_av_sigmaI/netI 0.0358
_diffrn_reflns_limit_h_max 11
_diffrn_reflns_limit_h_min -11
_diffrn_reflns_limit_k_max 13
_diffrn_reflns_limit_k_min -11
_diffrn_reflns_limit_l_max 16
_diffrn_reflns_limit_l_min -16
_diffrn_reflns_number 9091
_diffrn_reflns_theta_full 26.0
_diffrn_reflns_theta_max 26.0
_diffrn_reflns_theta_min 3.1
_diffrn_standards_decay_% 0
_diffrn_standards_interval_count 0
_diffrn_standards_interval_time 0
_diffrn_standards_number 0
_exptl_absorpt_coefficient_mu 1.484
_exptl_absorpt_correction_T_max 0.875
_exptl_absorpt_correction_T_min 0.806
_exptl_absorpt_correction_type multi-scan
_exptl_absorpt_process_details '(SADABS; Sheldrick, 2002)'
_exptl_crystal_colour colorless
_exptl_crystal_density_diffrn 1.762
_exptl_crystal_density_method 'not measured'
_exptl_crystal_description block
_exptl_crystal_F_000 664
_exptl_crystal_size_max 0.12
_exptl_crystal_size_mid 0.10
_exptl_crystal_size_min 0.08
_refine_diff_density_max 0.69
_refine_diff_density_min -0.65
_refine_ls_extinction_method none
_refine_ls_goodness_of_fit_ref 1.083
_refine_ls_hydrogen_treatment mixed
_refine_ls_matrix_type full
_refine_ls_number_parameters 355
_refine_ls_number_reflns 4843
_refine_ls_number_restraints 4
_refine_ls_restrained_S_all 1.083
_refine_ls_R_factor_all 0.050
_refine_ls_R_factor_gt 0.036
_refine_ls_shift/su_max 0.000
_refine_ls_shift/su_mean 0.000
_refine_ls_structure_factor_coef Fsqd
_refine_ls_weighting_details 'calc w = 1/[\s^2^(Fo^2^)+(0.0527P)^2^+0.3561P] where P = (Fo^2^+2Fc^2^)/3'
_refine_ls_weighting_scheme calc
_refine_ls_wR_factor_gt 0.095
_refine_ls_wR_factor_ref 0.100
_reflns_number_gt 3773
_reflns_number_total 4843
_reflns_threshold_expression I>2\s(I)
_cod_data_source_file xu6024.cif
_cod_data_source_block I
_cod_depositor_comments
;
The following automatic conversions were performed:
'_symmetry_cell_setting' value 'Triclinic' changed to 'triclinic'
according to '/home/saulius/struct/CIF-dictionaries/cif_core.dic'
dictionary named 'cif_core.dic' version 2.4.1 from 2010-06-29.

Automatic conversion script
Id: cif_fix_enum 1527 2010-12-29 10:47:43Z saulius 

The following automatic conversions were performed:

'_symmetry_cell_setting' value 'Triclinic' changed to 'triclinic'
according to /home/saulius/struct/CIF-dictionaries/cif_core.dic
dictionary named 'cif_core.dic' version 2.4.1 from 2010-06-29.

Automatic conversion script
Id: cif_fix_values 1715 2011-07-08 13:25:40Z adriana 
;
_cod_original_formula_sum 'C24 H20 F5 N4 Nb1 O3 Zn'
_cod_database_code 2206604
_cod_database_fobs_code 2206604

loop_
_symmetry_equiv_pos_as_xyz
'x, y, z'
'-x, -y, -z'

loop_
_atom_site_label
_atom_site_fract_x
_atom_site_fract_y
_atom_site_fract_z
_atom_site_U_iso_or_equiv
_atom_site_adp_type
_atom_site_calc_flag
_atom_site_refinement_flags
_atom_site_occupancy
_atom_site_type_symbol
Nb1 0.62098(4) 0.26945(3) 0.31147(3) 0.04476(12) Uani d . 1 Nb
Zn1 0.69787(4) 0.77933(3) 0.27789(3) 0.03709(12) Uani d . 1 Zn
N1 0.6243(3) 0.7492(3) 0.1480(2) 0.0452(7) Uani d . 1 N
N2 0.7792(3) 0.9386(3) 0.1392(2) 0.0457(7) Uani d . 1 N
N3 0.8178(3) 0.8088(3) 0.3831(2) 0.0419(7) Uani d . 1 N
N4 0.8909(3) 0.6457(3) 0.2533(2) 0.0439(7) Uani d . 1 N
O1 0.5782(3) 0.6340(2) 0.3993(2) 0.0531(7) Uani d D 1 O
O2 0.5136(3) 0.8987(2) 0.3298(2) 0.0450(6) Uani d D 1 O
O3 0.5793(3) 0.1361(2) 0.2773(3) 0.0634(8) Uani d . 1 O
F1 0.4207(4) 0.3234(4) 0.3624(6) 0.204(3) Uani d . 1 F
F2 0.6386(6) 0.3794(3) 0.1718(3) 0.155(2) Uani d . 1 F
F3 0.8295(3) 0.2331(3) 0.2746(3) 0.1023(11) Uani d . 1 F
F4 0.6236(5) 0.1728(3) 0.4601(2) 0.1254(15) Uani d . 1 F
F5 0.6463(4) 0.4138(2) 0.3673(3) 0.0995(10) Uani d . 1 F
C1 0.5483(5) 0.6550(4) 0.1538(4) 0.0592(10) Uani d . 1 C
H1A 0.5241 0.5926 0.2199 0.071 Uiso calc R 1 H
C2 0.5033(6) 0.6460(5) 0.0643(4) 0.0770(14) Uani d . 1 C
H2A 0.4497 0.5788 0.0714 0.092 Uiso calc R 1 H
C3 0.5376(6) 0.7348(6) -0.0323(4) 0.0839(17) Uani d . 1 C
H3 0.5087 0.7289 -0.0925 0.101 Uiso calc R 1 H
C4 0.6176(5) 0.8370(5) -0.0419(3) 0.0656(12) Uani d . 1 C
C5 0.6542(6) 0.9379(7) -0.1392(4) 0.0937(19) Uani d . 1 C
H5 0.6297 0.9355 -0.2023 0.112 Uiso calc R 1 H
C6 0.7232(6) 1.0364(6) -0.1419(4) 0.0935(19) Uani d . 1 C
H6 0.7426 1.1023 -0.2058 0.112 Uiso calc R 1 H
C7 0.7678(5) 1.0420(5) -0.0478(3) 0.0671(12) Uani d . 1 C
C8 0.8391(6) 1.1418(5) -0.0443(4) 0.0828(16) Uani d . 1 C
H8 0.8586 1.2111 -0.1053 0.099 Uiso calc R 1 H
C9 0.8801(5) 1.1387(4) 0.0468(4) 0.0738(14) Uani d . 1 C
H9 0.9281 1.2050 0.0487 0.089 Uiso calc R 1 H
C10 0.8491(4) 1.0341(4) 0.1383(3) 0.0566(10) Uani d . 1 C
H10 0.8785 1.0315 0.2005 0.068 Uiso calc R 1 H
C11 0.7390(4) 0.9424(4) 0.0479(3) 0.0483(9) Uani d . 1 C
C12 0.6590(4) 0.8396(4) 0.0522(3) 0.0481(9) Uani d . 1 C
C13 0.7788(5) 0.8871(4) 0.4485(3) 0.0554(10) Uani d . 1 C
H13 0.6949 0.9415 0.4460 0.066 Uiso calc R 1 H
C14 0.8585(5) 0.8910(4) 0.5205(4) 0.0671(12) Uani d . 1 C
H14 0.8281 0.9475 0.5648 0.080 Uiso calc R 1 H
C15 0.9815(5) 0.8117(4) 0.5260(4) 0.0675(12) Uani d . 1 C
H15 1.0350 0.8132 0.5745 0.081 Uiso calc R 1 H
C16 1.0265(4) 0.7282(4) 0.4582(3) 0.0556(10) Uani d . 1 C
C17 1.1526(5) 0.6419(5) 0.4584(4) 0.0744(13) Uani d . 1 C
H17 1.2105 0.6410 0.5046 0.089 Uiso calc R 1 H
C18 1.1895(5) 0.5621(5) 0.3938(4) 0.0763(14) Uani d . 1 C
H18 1.2730 0.5071 0.3958 0.092 Uiso calc R 1 H
C19 1.1040(4) 0.5587(4) 0.3211(4) 0.0579(10) Uani d . 1 C
C20 1.1351(5) 0.4756(4) 0.2534(4) 0.0751(13) Uani d . 1 C
H20 1.2173 0.4187 0.2523 0.090 Uiso calc R 1 H
C21 1.0462(5) 0.4776(4) 0.1894(4) 0.0756(13) Uani d . 1 C
H21 1.0665 0.4219 0.1447 0.091 Uiso calc R 1 H
C22 0.9236(5) 0.5640(4) 0.1911(4) 0.0597(10) Uani d . 1 C
H22 0.8626 0.5644 0.1472 0.072 Uiso calc R 1 H
C23 0.9786(4) 0.6438(3) 0.3182(3) 0.0430(8) Uani d . 1 C
C24 0.9396(4) 0.7295(3) 0.3873(3) 0.0430(8) Uani d . 1 C
H1B 0.544(5) 0.634(5) 0.4655(19) 0.080 Uiso d D 1 H
H2B 0.480(5) 0.873(4) 0.3992(17) 0.080 Uiso d D 1 H
H1C 0.604(5) 0.557(2) 0.398(4) 0.080 Uiso d D 1 H
H2C 0.530(5) 0.975(2) 0.312(4) 0.080 Uiso d D 1 H

loop_
_atom_site_aniso_label
_atom_site_aniso_U_11
_atom_site_aniso_U_22
_atom_site_aniso_U_33
_atom_site_aniso_U_12
_atom_site_aniso_U_13
_atom_site_aniso_U_23
Nb1 0.0586(2) 0.03399(19) 0.04360(19) 0.00335(15) -0.01806(16) -0.01191(14)
Zn1 0.0466(2) 0.0311(2) 0.0370(2) 0.00040(17) -0.01839(17) -0.00805(16)
N1 0.0560(18) 0.0429(17) 0.0433(16) 0.0081(14) -0.0238(14) -0.0160(13)
N2 0.0496(18) 0.0356(16) 0.0429(16) 0.0060(14) -0.0042(13) -0.0098(13)
N3 0.0476(17) 0.0360(15) 0.0471(16) -0.0021(13) -0.0228(13) -0.0084(13)
N4 0.0475(17) 0.0357(15) 0.0476(16) 0.0012(13) -0.0132(13) -0.0110(13)
O1 0.0746(19) 0.0326(13) 0.0456(14) -0.0060(13) -0.0064(13) -0.0098(12)
O2 0.0575(15) 0.0326(13) 0.0422(13) 0.0029(12) -0.0154(12) -0.0062(11)
O3 0.0674(18) 0.0345(14) 0.103(2) -0.0016(13) -0.0395(16) -0.0244(14)
F1 0.066(2) 0.110(3) 0.426(9) 0.036(2) -0.027(3) -0.119(4)
F2 0.367(7) 0.0501(17) 0.077(2) -0.017(3) -0.116(3) 0.0015(14)
F3 0.0612(17) 0.118(3) 0.147(3) -0.0120(17) -0.0143(17) -0.078(2)
F4 0.230(4) 0.0628(18) 0.0427(14) 0.023(2) -0.006(2) -0.0012(13)
F5 0.176(3) 0.0502(15) 0.108(2) 0.0191(17) -0.084(2) -0.0412(15)
C1 0.075(3) 0.048(2) 0.070(3) 0.003(2) -0.038(2) -0.023(2)
C2 0.083(3) 0.087(4) 0.092(4) 0.007(3) -0.050(3) -0.049(3)
C3 0.081(3) 0.123(5) 0.074(3) 0.030(3) -0.049(3) -0.055(3)
C4 0.059(3) 0.095(3) 0.043(2) 0.027(2) -0.0258(19) -0.020(2)
C5 0.083(4) 0.146(6) 0.043(3) 0.027(4) -0.033(2) -0.010(3)
C6 0.085(4) 0.119(5) 0.043(3) 0.025(4) -0.016(2) 0.016(3)
C7 0.054(2) 0.069(3) 0.050(2) 0.015(2) -0.0031(19) 0.008(2)
C8 0.070(3) 0.061(3) 0.067(3) 0.012(3) 0.015(3) 0.016(2)
C9 0.062(3) 0.044(2) 0.087(4) -0.005(2) 0.016(3) -0.011(2)
C10 0.055(2) 0.042(2) 0.061(2) -0.0037(18) 0.0036(19) -0.0164(19)
C11 0.045(2) 0.049(2) 0.0383(18) 0.0140(17) -0.0074(15) -0.0052(16)
C12 0.045(2) 0.057(2) 0.0408(19) 0.0181(18) -0.0181(16) -0.0139(17)
C13 0.066(3) 0.046(2) 0.067(2) -0.0014(19) -0.032(2) -0.0208(19)
C14 0.088(3) 0.060(3) 0.073(3) -0.006(2) -0.041(3) -0.026(2)
C15 0.076(3) 0.071(3) 0.071(3) -0.014(3) -0.044(2) -0.012(2)
C16 0.053(2) 0.055(2) 0.062(2) -0.0078(19) -0.0316(19) -0.0008(19)
C17 0.060(3) 0.081(3) 0.087(3) -0.001(3) -0.044(3) -0.004(3)
C18 0.051(3) 0.074(3) 0.095(4) 0.014(2) -0.034(2) -0.001(3)
C19 0.049(2) 0.046(2) 0.069(3) 0.0041(18) -0.0154(19) -0.004(2)
C20 0.059(3) 0.059(3) 0.094(4) 0.016(2) -0.013(3) -0.015(3)
C21 0.073(3) 0.059(3) 0.092(4) 0.010(2) -0.011(3) -0.036(3)
C22 0.059(3) 0.047(2) 0.074(3) 0.001(2) -0.017(2) -0.021(2)
C23 0.0381(18) 0.0354(18) 0.0495(19) -0.0011(15) -0.0137(15) -0.0002(15)
C24 0.047(2) 0.0345(18) 0.0452(19) -0.0053(16) -0.0195(16) 0.0022(15)

loop_
_atom_type_symbol
_atom_type_description
_atom_type_scat_dispersion_real
_atom_type_scat_dispersion_imag
_atom_type_scat_source
C C 0.0033 0.0016 'International Tables Vol C Tables 4.2.6.8 and 6.1.1.4'
H H 0.0000 0.0000 'International Tables Vol C Tables 4.2.6.8 and 6.1.1.4'
N N 0.0061 0.0033 'International Tables Vol C Tables 4.2.6.8 and 6.1.1.4'
Zn Zn 0.2839 1.4301 'International Tables Vol C Tables 4.2.6.8 and 6.1.1.4'
Nb Nb -2.0727 0.6215 'International Tables Vol C Tables 4.2.6.8 and 6.1.1.4'
F F 0.0171 0.0103 'International Tables Vol C Tables 4.2.6.8 and 6.1.1.4'
O O 0.0106 0.0060 'International Tables Vol C Tables 4.2.6.8 and 6.1.1.4'

loop_
_geom_angle_atom_site_label_1
_geom_angle_atom_site_label_2
_geom_angle_atom_site_label_3
_geom_angle
O3 Nb1 F2 96.11(14)
O3 Nb1 F1 94.11(17)
F2 Nb1 F1 91.7(3)
O3 Nb1 F3 95.51(13)
F2 Nb1 F3 90.6(2)
F1 Nb1 F3 169.83(19)
O3 Nb1 F4 92.47(14)
F2 Nb1 F4 170.58(17)
F1 Nb1 F4 91.6(2)
F3 Nb1 F4 84.71(17)
O3 Nb1 F5 172.76(14)
F2 Nb1 F5 88.89(12)
F1 Nb1 F5 80.49(18)
F3 Nb1 F5 89.64(13)
F4 Nb1 F5 82.94(13)
O1 Zn1 O2 85.98(10)
O1 Zn1 N1 93.40(11)
O2 Zn1 N1 94.69(10)
O1 Zn1 N3 94.65(11)
O2 Zn1 N3 95.13(10)
N1 Zn1 N3 167.71(12)
O1 Zn1 N2 167.53(11)
O2 Zn1 N2 86.72(10)
N1 Zn1 N2 77.13(11)
N3 Zn1 N2 96.07(11)
O1 Zn1 N4 88.65(11)
O2 Zn1 N4 170.22(10)
N1 Zn1 N4 93.78(11)
N3 Zn1 N4 77.15(11)
N2 Zn1 N4 99.94(11)
C1 N1 C12 118.7(3)
C1 N1 Zn1 127.3(3)
C12 N1 Zn1 114.0(2)
C10 N2 C11 118.4(3)
C10 N2 Zn1 128.0(3)
C11 N2 Zn1 113.3(2)
C13 N3 C24 118.5(3)
C13 N3 Zn1 127.3(2)
C24 N3 Zn1 113.9(2)
C22 N4 C23 118.7(3)
C22 N4 Zn1 128.5(3)
C23 N4 Zn1 112.6(2)
Zn1 O1 H1B 124(3)
Zn1 O1 H1C 120(3)
H1B O1 H1C 107(4)
Zn1 O2 H2B 108(3)
Zn1 O2 H2C 115(3)
H2B O2 H2C 110(4)
N1 C1 C2 122.5(4)
N1 C1 H1A 118.8
C2 C1 H1A 118.8
C3 C2 C1 119.8(5)
C3 C2 H2A 120.1
C1 C2 H2A 120.1
C2 C3 C4 119.6(4)
C2 C3 H3 120.2
C4 C3 H3 120.2
C12 C4 C3 117.3(4)
C12 C4 C5 118.9(5)
C3 C4 C5 123.7(4)
C6 C5 C4 121.3(5)
C6 C5 H5 119.3
C4 C5 H5 119.3
C5 C6 C7 121.3(5)
C5 C6 H6 119.4
C7 C6 H6 119.4
C8 C7 C11 116.4(4)
C8 C7 C6 124.5(5)
C11 C7 C6 119.1(5)
C9 C8 C7 120.8(4)
C9 C8 H8 119.6
C7 C8 H8 119.6
C8 C9 C10 119.0(5)
C8 C9 H9 120.5
C10 C9 H9 120.5
N2 C10 C9 122.3(4)
N2 C10 H10 118.9
C9 C10 H10 118.9
N2 C11 C7 123.2(4)
N2 C11 C12 117.3(3)
C7 C11 C12 119.5(4)
N1 C12 C4 122.1(4)
N1 C12 C11 118.1(3)
C4 C12 C11 119.8(4)
N3 C13 C14 122.5(4)
N3 C13 H13 118.7
C14 C13 H13 118.7
C15 C14 C13 119.8(4)
C15 C14 H14 120.1
C13 C14 H14 120.1
C14 C15 C16 119.4(4)
C14 C15 H15 120.3
C16 C15 H15 120.3
C15 C16 C24 117.5(4)
C15 C16 C17 123.4(4)
C24 C16 C17 119.1(4)
C18 C17 C16 121.3(4)
C18 C17 H17 119.4
C16 C17 H17 119.4
C17 C18 C19 121.9(4)
C17 C18 H18 119.1
C19 C18 H18 119.1
C20 C19 C23 117.2(4)
C20 C19 C18 124.5(4)
C23 C19 C18 118.3(4)
C21 C20 C19 120.3(4)
C21 C20 H20 119.8
C19 C20 H20 119.8
C20 C21 C22 119.4(4)
C20 C21 H21 120.3
C22 C21 H21 120.3
N4 C22 C21 122.3(4)
N4 C22 H22 118.9
C21 C22 H22 118.9
N4 C23 C19 122.1(3)
N4 C23 C24 118.2(3)
C19 C23 C24 119.7(3)
N3 C24 C16 122.2(3)
N3 C24 C23 118.0(3)
C16 C24 C23 119.8(3)

loop_
_geom_bond_atom_site_label_1
_geom_bond_atom_site_label_2
_geom_bond_distance
_geom_bond_publ_flag
Nb1 O3 1.790(2) yes
Nb1 F2 1.860(3) yes
Nb1 F1 1.879(3) yes
Nb1 F3 1.897(3) yes
Nb1 F4 1.940(3) yes
Nb1 F5 2.012(2) yes
Zn1 O1 2.094(3) yes
Zn1 O2 2.095(3) yes
Zn1 N1 2.144(3) yes
Zn1 N2 2.174(3) yes
Zn1 N3 2.149(3) yes
Zn1 N4 2.188(3) yes
N1 C1 1.328(5) ?
N1 C12 1.347(4) ?
N2 C10 1.325(5) ?
N2 C11 1.349(5) ?
N3 C13 1.327(4) ?
N3 C24 1.354(4) ?
N4 C22 1.329(5) ?
N4 C23 1.353(4) ?
O1 H1B 0.826(19) ?
O1 H1C 0.861(19) ?
O2 H2B 0.841(19) ?
O2 H2C 0.841(19) ?
C1 C2 1.395(5) ?
C1 H1A 0.9300 ?
C2 C3 1.344(7) ?
C2 H2A 0.9300 ?
C3 C4 1.411(7) ?
C3 H3 0.9300 ?
C4 C12 1.411(5) ?
C4 C5 1.424(7) ?
C5 C6 1.341(8) ?
C5 H5 0.9300 ?
C6 C7 1.437(7) ?
C6 H6 0.9300 ?
C7 C8 1.397(7) ?
C7 C11 1.399(5) ?
C8 C9 1.351(7) ?
C8 H8 0.9300 ?
C9 C10 1.400(6) ?
C9 H9 0.9300 ?
C10 H10 0.9300 ?
C11 C12 1.439(5) ?
C13 C14 1.389(5) ?
C13 H13 0.9300 ?
C14 C15 1.364(6) ?
C14 H14 0.9300 ?
C15 C16 1.397(6) ?
C15 H15 0.9300 ?
C16 C24 1.412(5) ?
C16 C17 1.421(6) ?
C17 C18 1.333(7) ?
C17 H17 0.9300 ?
C18 C19 1.436(6) ?
C18 H18 0.9300 ?
C19 C20 1.396(6) ?
C19 C23 1.412(5) ?
C20 C21 1.352(7) ?
C20 H20 0.9300 ?
C21 C22 1.396(6) ?
C21 H21 0.9300 ?
C22 H22 0.9300 ?
C23 C24 1.430(5) ?

loop_
_geom_hbond_atom_site_label_D
_geom_hbond_atom_site_label_H
_geom_hbond_atom_site_label_A
_geom_hbond_site_symmetry_A
_geom_hbond_distance_DH
_geom_hbond_distance_HA
_geom_hbond_distance_DA
_geom_hbond_angle_DHA
_geom_hbond_publ_flag
O1 H1B F5 2_666 0.83(3) 2.35(3) 3.090(4) 150(5) y
O1 H1C F5 . 0.86(3) 1.71(3) 2.558(3) 167(5) y
O2 H2B F4 2_666 0.84(2) 1.76(2) 2.595(4) 169(5) y
O2 H2C O3 1_565 0.84(3) 1.81(3) 2.646(3) 175(4) y
C17 H17 F5 2_766 0.93 2.37 3.277(6) 166 y
C18 H18 F1 1_655 0.93 2.37 3.225(7) 152 y
